data_4087336
loop_
_publ_author_name
'Pushkarevsky, Nikolay A.'
'Ilyin, Igor Yu.'
'Petrov, Pavel A.'
'Samsonenko, Denis G.'
'Ryzhikov, Maxim R.'
'Roesky, Peter W.'
'Konchenko, Sergey N.'

_publ_section_title
;
 Different Reductive Reactivities of SmCpx2(THF)n (Cpx = C5Me5 and
 C5H3tBu2) Samarocenes toward P2Ph4: THF Ring-Opening and Ligand-Exchange
 Pathways
;
_journal_issue 7
_journal_name_full Organometallics
_journal_page_first 1287
_journal_paper_doi 10.1021/acs.organomet.7b00014
_journal_volume 36
_journal_year 2017
_chemical_formula_sum 'C39 H63 Sm'
_chemical_formula_weight 682.24
_space_group_crystal_system monoclinic
_space_group_IT_number 14
_space_group_name_Hall '-P 2yn'
_space_group_name_H-M_alt 'P 1 21/n 1'
_symmetry_space_group_name_Hall '-P 2yn'
_symmetry_space_group_name_H-M 'P 1 21/n 1'
_atom_sites_solution_hydrogens geom
_atom_sites_solution_primary direct
_atom_sites_solution_secondary difmap
_audit_creation_method SHELXL-2014/7
_cell_angle_alpha 90
_cell_angle_beta 104.4530(10)
_cell_angle_gamma 90
_cell_formula_units_Z 4
_cell_length_a 10.77610(10)
_cell_length_b 19.3978(2)
_cell_length_c 17.7525(2)
_cell_measurement_reflns_used 15135
_cell_measurement_temperature 130(2)
_cell_measurement_theta_max 28.77
_cell_measurement_theta_min 3.69
_cell_volume 3593.41(7)
_computing_cell_refinement 'CrysAlisPro 1.171.38.41 (Rigaku OD, 2015)'
_computing_data_collection 'CrysAlisPro 1.171.38.41 (Rigaku OD, 2015)'
_computing_data_reduction 'CrysAlisPro 1.171.38.41 (Rigaku OD, 2015)'
_computing_molecular_graphics 'ShelXle (H\"ubschle, 2011)'
_computing_publication_material 'CIFTAB-2014 (Sheldrick, 2014)'
_computing_structure_refinement 'SHELXL-2014 (Sheldrick, 2014)'
_computing_structure_solution 'SHELXS-2014 (Sheldrick, 2014)'
_diffrn_ambient_temperature 130(2)
_diffrn_detector 'CCD plate'
_diffrn_detector_area_resol_mean 10.6168
_diffrn_detector_type AtlasS2
_diffrn_measured_fraction_theta_full 0.998
_diffrn_measured_fraction_theta_max 0.875
_diffrn_measurement_device 'four-circle diffractometer'
_diffrn_measurement_device_type 'New Xcalibur, AtlasS2'
_diffrn_measurement_method '\w scans'
_diffrn_radiation_monochromator graphite
_diffrn_radiation_probe x-ray
_diffrn_radiation_source 'fine-focus sealed tube'
_diffrn_radiation_type MoK\a
_diffrn_radiation_wavelength 0.71073
_diffrn_reflns_av_R_equivalents 0.0323
_diffrn_reflns_av_unetI/netI 0.0325
_diffrn_reflns_Laue_measured_fraction_full 0.998
_diffrn_reflns_Laue_measured_fraction_max 0.875
_diffrn_reflns_limit_h_max 14
_diffrn_reflns_limit_h_min -13
_diffrn_reflns_limit_k_max 26
_diffrn_reflns_limit_k_min -26
_diffrn_reflns_limit_l_max 24
_diffrn_reflns_limit_l_min -20
_diffrn_reflns_number 34603
_diffrn_reflns_point_group_measured_fraction_full 0.998
_diffrn_reflns_point_group_measured_fraction_max 0.875
_diffrn_reflns_theta_full 25.500
_diffrn_reflns_theta_max 29.090
_diffrn_reflns_theta_min 3.284
_diffrn_source 'sealed X-ray tube'
_exptl_absorpt_coefficient_mu 1.657
_exptl_absorpt_correction_T_max 1.00000
_exptl_absorpt_correction_T_min 0.84959
_exptl_absorpt_correction_type multi-scan
_exptl_absorpt_process_details
;
CrysAlisPro 1.171.38.41 (Rigaku Oxford Diffraction, 2015)
Empirical absorption correction using spherical harmonics,
implemented in SCALE3 ABSPACK scaling algorithm.
;
_exptl_crystal_colour yellow
_exptl_crystal_density_diffrn 1.261
_exptl_crystal_description block
_exptl_crystal_F_000 1436
_exptl_crystal_size_max 0.27
_exptl_crystal_size_mid 0.11
_exptl_crystal_size_min 0.11
_refine_diff_density_max 1.230
_refine_diff_density_min -0.413
_refine_diff_density_rms 0.077
_refine_ls_extinction_method none
_refine_ls_goodness_of_fit_ref 1.014
_refine_ls_hydrogen_treatment constr
_refine_ls_matrix_type full
_refine_ls_number_parameters 379
_refine_ls_number_reflns 8440
_refine_ls_number_restraints 0
_refine_ls_restrained_S_all 1.014
_refine_ls_R_factor_all 0.0350
_refine_ls_R_factor_gt 0.0245
_refine_ls_shift/su_max 0.004
_refine_ls_shift/su_mean 0.000
_refine_ls_structure_factor_coef Fsqd
_refine_ls_weighting_details 'w=1/[\s^2^(Fo^2^)+(0.0242P)^2^+1.7218P] where P=(Fo^2^+2Fc^2^)/3'
_refine_ls_weighting_scheme calc
_refine_ls_wR_factor_gt 0.0521
_refine_ls_wR_factor_ref 0.0558
_reflns_Friedel_coverage 0.000
_reflns_number_gt 7138
_reflns_number_total 8440
_reflns_threshold_expression >2\s(I)
_cod_data_source_file om7b00014_si_002.cif
_cod_data_source_block 6
_cod_database_code 4087336
_shelx_shelxl_version_number 2014/7
_shelx_space_group_comment
;
The symmetry employed for this shelxl refinement is uniquely defined
by the following loop, which should always be used as a source of
symmetry information in preference to the above space-group names.
They are only intended as comments.
;
_shelx_estimated_absorpt_t_min 0.663
_shelx_estimated_absorpt_t_max 0.839

loop_
_space_group_symop_operation_xyz
'x, y, z'
'-x+1/2, y+1/2, -z+1/2'
'-x, -y, -z'
'x-1/2, -y-1/2, z-1/2'

loop_
_atom_site_label
_atom_site_type_symbol
_atom_site_fract_x
_atom_site_fract_y
_atom_site_fract_z
_atom_site_U_iso_or_equiv
_atom_site_adp_type
_atom_site_occupancy
_atom_site_site_symmetry_order
_atom_site_calc_flag
_atom_site_refinement_flags_posn
_atom_site_refinement_flags_adp
Sm1 Sm 0.67326(2) 0.21326(2) 0.57138(2) 0.01452(4) Uani 1 1 d . .
C101 C 0.75584(19) 0.34676(10) 0.54118(12) 0.0189(4) Uani 1 1 d . .
C102 C 0.69876(19) 0.35963(10) 0.60299(13) 0.0182(4) Uani 1 1 d . .
H102 H 0.7437 0.3746 0.6534 0.022 Uiso 1 1 calc R U
C103 C 0.56578(19) 0.34724(11) 0.57989(12) 0.0194(4) Uani 1 1 d . .
C104 C 0.53966(19) 0.32412(11) 0.50169(12) 0.0190(4) Uani 1 1 d . .
H104 H 0.4579 0.3112 0.4705 0.023 Uiso 1 1 calc R U
C105 C 0.6556(2) 0.32353(11) 0.47792(12) 0.0188(4) Uani 1 1 d . .
H105 H 0.6649 0.3099 0.4282 0.023 Uiso 1 1 calc R U
C106 C 0.8880(2) 0.36923(11) 0.53463(13) 0.0217(5) Uani 1 1 d . .
C107 C 0.8692(2) 0.43015(14) 0.47759(17) 0.0417(7) Uani 1 1 d . .
H10A H 0.9527 0.4452 0.4711 0.063 Uiso 1 1 calc R U
H10B H 0.8279 0.4683 0.4982 0.063 Uiso 1 1 calc R U
H10C H 0.8149 0.4157 0.4271 0.063 Uiso 1 1 calc R U
C108 C 0.9726(2) 0.39290(14) 0.61297(15) 0.0343(6) Uani 1 1 d . .
H10D H 0.9854 0.3545 0.6500 0.052 Uiso 1 1 calc R U
H10E H 0.9309 0.4312 0.6330 0.052 Uiso 1 1 calc R U
H10F H 1.0558 0.4081 0.6061 0.052 Uiso 1 1 calc R U
C109 C 0.9560(2) 0.31212(14) 0.50175(17) 0.0390(7) Uani 1 1 d . .
H10G H 0.9659 0.2717 0.5359 0.058 Uiso 1 1 calc R U
H10H H 1.0406 0.3283 0.4985 0.058 Uiso 1 1 calc R U
H10I H 0.9051 0.2996 0.4497 0.058 Uiso 1 1 calc R U
C110 C 0.4666(2) 0.37500(12) 0.62014(13) 0.0241(5) Uani 1 1 d . .
C111 C 0.4263(3) 0.44668(15) 0.58485(17) 0.0481(8) Uani 1 1 d . .
H11A H 0.5020 0.4764 0.5925 0.072 Uiso 1 1 calc R U
H11B H 0.3647 0.4673 0.6106 0.072 Uiso 1 1 calc R U
H11C H 0.3865 0.4419 0.5291 0.072 Uiso 1 1 calc R U
C112 C 0.5216(2) 0.38442(13) 0.70749(14) 0.0326(6) Uani 1 1 d . .
H11D H 0.5454 0.3394 0.7318 0.049 Uiso 1 1 calc R U
H11E H 0.4570 0.4059 0.7302 0.049 Uiso 1 1 calc R U
H11F H 0.5976 0.4140 0.7166 0.049 Uiso 1 1 calc R U
C113 C 0.3473(2) 0.32952(16) 0.60640(17) 0.0439(7) Uani 1 1 d . .
H11G H 0.3027 0.3303 0.5511 0.066 Uiso 1 1 calc R U
H11H H 0.2901 0.3469 0.6372 0.066 Uiso 1 1 calc R U
H11I H 0.3726 0.2821 0.6222 0.066 Uiso 1 1 calc R U
C201 C 0.69266(19) 0.15523(11) 0.72223(12) 0.0186(4) Uani 1 1 d . .
C202 C 0.77944(19) 0.11412(11) 0.69383(11) 0.0180(4) Uani 1 1 d . .
H202 H 0.7688 0.0663 0.6824 0.022 Uiso 1 1 calc R U
C203 C 0.88406(19) 0.15423(11) 0.68489(11) 0.0179(4) Uani 1 1 d . .
C204 C 0.85869(19) 0.22256(11) 0.70529(12) 0.0177(4) Uani 1 1 d . .
H204 H 0.9115 0.2615 0.7041 0.021 Uiso 1 1 calc R U
C205 C 0.7421(2) 0.22305(11) 0.72769(12) 0.0193(4) Uani 1 1 d . .
H205 H 0.7032 0.2625 0.7438 0.023 Uiso 1 1 calc R U
C206 C 0.5935(2) 0.12717(12) 0.76244(12) 0.0228(5) Uani 1 1 d . .
C207 C 0.6663(2) 0.11027(14) 0.84670(14) 0.0337(6) Uani 1 1 d . .
H20A H 0.7334 0.0763 0.8463 0.051 Uiso 1 1 calc R U
H20B H 0.6064 0.0913 0.8748 0.051 Uiso 1 1 calc R U
H20C H 0.7053 0.1524 0.8726 0.051 Uiso 1 1 calc R U
C208 C 0.5299(2) 0.06098(13) 0.72536(14) 0.0333(6) Uani 1 1 d . .
H20D H 0.4808 0.0706 0.6721 0.050 Uiso 1 1 calc R U
H20E H 0.4723 0.0434 0.7557 0.050 Uiso 1 1 calc R U
H20F H 0.5959 0.0264 0.7244 0.050 Uiso 1 1 calc R U
C209 C 0.4897(2) 0.18047(14) 0.76467(17) 0.0386(6) Uani 1 1 d . .
H20G H 0.5295 0.2216 0.7927 0.058 Uiso 1 1 calc R U
H20H H 0.4286 0.1608 0.7914 0.058 Uiso 1 1 calc R U
H20I H 0.4447 0.1931 0.7114 0.058 Uiso 1 1 calc R U
C210 C 1.01471(19) 0.12509(11) 0.68255(12) 0.0201(4) Uani 1 1 d . .
C211 C 1.0962(2) 0.17660(13) 0.65091(15) 0.0317(6) Uani 1 1 d . .
H21A H 1.0607 0.1823 0.5948 0.048 Uiso 1 1 calc R U
H21B H 1.1843 0.1594 0.6606 0.048 Uiso 1 1 calc R U
H21C H 1.0960 0.2211 0.6770 0.048 Uiso 1 1 calc R U
C212 C 1.0841(2) 0.10861(15) 0.76722(14) 0.0359(6) Uani 1 1 d . .
H21D H 1.0942 0.1510 0.7982 0.054 Uiso 1 1 calc R U
H21E H 1.1688 0.0892 0.7690 0.054 Uiso 1 1 calc R U
H21F H 1.0338 0.0752 0.7885 0.054 Uiso 1 1 calc R U
C213 C 1.0045(2) 0.05844(12) 0.63545(15) 0.0317(6) Uani 1 1 d . .
H21G H 0.9545 0.0245 0.6563 0.048 Uiso 1 1 calc R U
H21H H 1.0905 0.0402 0.6390 0.048 Uiso 1 1 calc R U
H21I H 0.9618 0.0679 0.5809 0.048 Uiso 1 1 calc R U
C301 C 0.66881(18) 0.13830(11) 0.43279(11) 0.0159(4) Uani 1 1 d . .
C302 C 0.54382(18) 0.16597(10) 0.41760(11) 0.0158(4) Uani 1 1 d . .
H302 H 0.5096 0.1994 0.3789 0.019 Uiso 1 1 calc R U
C303 C 0.47728(18) 0.13611(10) 0.46898(11) 0.0149(4) Uani 1 1 d . .
C304 C 0.56439(18) 0.09105(10) 0.51849(12) 0.0165(4) Uani 1 1 d . .
H304 H 0.5469 0.0642 0.5594 0.020 Uiso 1 1 calc R U
C305 C 0.68166(19) 0.09279(10) 0.49659(12) 0.0164(4) Uani 1 1 d . .
H305 H 0.7567 0.0676 0.5207 0.020 Uiso 1 1 calc R U
C306 C 0.75388(19) 0.13786(11) 0.37536(12) 0.0181(4) Uani 1 1 d . .
C307 C 0.7072(2) 0.07672(12) 0.32024(13) 0.0243(5) Uani 1 1 d . .
H30A H 0.7165 0.0339 0.3504 0.036 Uiso 1 1 calc R U
H30B H 0.7586 0.0739 0.2819 0.036 Uiso 1 1 calc R U
H30C H 0.6169 0.0835 0.2933 0.036 Uiso 1 1 calc R U
C308 C 0.7386(2) 0.20337(11) 0.32586(13) 0.0247(5) Uani 1 1 d . .
H30D H 0.6479 0.2099 0.2995 0.037 Uiso 1 1 calc R U
H30E H 0.7886 0.1990 0.2870 0.037 Uiso 1 1 calc R U
H30F H 0.7693 0.2431 0.3594 0.037 Uiso 1 1 calc R U
C309 C 0.89564(19) 0.12694(12) 0.41583(13) 0.0243(5) Uani 1 1 d . .
H30G H 0.9253 0.1643 0.4531 0.036 Uiso 1 1 calc R U
H30H H 0.9461 0.1268 0.3769 0.036 Uiso 1 1 calc R U
H30I H 0.9062 0.0827 0.4433 0.036 Uiso 1 1 calc R U
C310 C 0.33154(18) 0.13456(11) 0.45527(12) 0.0184(4) Uani 1 1 d . .
C311 C 0.2817(2) 0.08439(12) 0.38717(13) 0.0255(5) Uani 1 1 d . .
H31A H 0.1885 0.0799 0.3777 0.038 Uiso 1 1 calc R U
H31B H 0.3219 0.0392 0.4002 0.038 Uiso 1 1 calc R U
H31C H 0.3031 0.1022 0.3403 0.038 Uiso 1 1 calc R U
C312 C 0.2698(2) 0.20494(11) 0.43233(15) 0.0270(5) Uani 1 1 d . .
H31D H 0.2942 0.2366 0.4766 0.040 Uiso 1 1 calc R U
H31E H 0.1764 0.1999 0.4172 0.040 Uiso 1 1 calc R U
H31F H 0.2993 0.2235 0.3884 0.040 Uiso 1 1 calc R U
C313 C 0.2911(2) 0.10763(13) 0.52626(13) 0.0286(5) Uani 1 1 d . .
H31G H 0.3221 0.1390 0.5702 0.043 Uiso 1 1 calc R U
H31H H 0.3279 0.0617 0.5398 0.043 Uiso 1 1 calc R U
H31I H 0.1975 0.1048 0.5144 0.043 Uiso 1 1 calc R U

loop_
_atom_site_aniso_label
_atom_site_aniso_U_11
_atom_site_aniso_U_22
_atom_site_aniso_U_33
_atom_site_aniso_U_23
_atom_site_aniso_U_13
_atom_site_aniso_U_12
Sm1 0.01288(6) 0.01765(6) 0.01295(6) -0.00123(4) 0.00310(4) 0.00017(4)
C101 0.0202(10) 0.0172(11) 0.0194(11) 0.0001(8) 0.0055(8) -0.0029(8)
C102 0.0199(10) 0.0136(10) 0.0202(10) -0.0023(9) 0.0033(8) 0.0001(8)
C103 0.0201(11) 0.0183(11) 0.0195(11) -0.0006(8) 0.0045(8) 0.0028(8)
C104 0.0168(10) 0.0180(11) 0.0198(11) 0.0006(8) -0.0001(8) 0.0016(8)
C105 0.0235(11) 0.0185(11) 0.0145(10) 0.0002(8) 0.0051(8) -0.0007(9)
C106 0.0194(11) 0.0203(11) 0.0258(12) -0.0002(9) 0.0067(9) -0.0031(9)
C107 0.0323(14) 0.0414(16) 0.0485(17) 0.0172(13) 0.0045(12) -0.0108(12)
C108 0.0261(13) 0.0431(15) 0.0329(14) -0.0071(12) 0.0057(11) -0.0144(11)
C109 0.0241(13) 0.0401(15) 0.0539(18) -0.0155(13) 0.0120(12) -0.0037(11)
C110 0.0216(11) 0.0288(12) 0.0217(11) -0.0034(9) 0.0053(9) 0.0068(9)
C111 0.064(2) 0.0451(17) 0.0372(16) 0.0040(13) 0.0161(14) 0.0303(15)
C112 0.0296(13) 0.0441(15) 0.0254(13) -0.0075(11) 0.0093(10) 0.0105(11)
C113 0.0276(14) 0.0618(19) 0.0472(17) -0.0202(15) 0.0185(12) -0.0036(13)
C201 0.0176(10) 0.0258(12) 0.0119(10) 0.0017(8) 0.0029(8) 0.0014(9)
C202 0.0198(10) 0.0197(11) 0.0136(10) -0.0003(8) 0.0023(8) -0.0003(8)
C203 0.0164(10) 0.0234(11) 0.0126(10) -0.0001(8) 0.0012(8) 0.0018(8)
C204 0.0169(10) 0.0209(11) 0.0139(10) -0.0002(8) 0.0012(8) -0.0020(8)
C205 0.0209(11) 0.0224(12) 0.0142(10) -0.0015(8) 0.0037(8) 0.0019(9)
C206 0.0226(11) 0.0294(12) 0.0181(11) 0.0001(9) 0.0084(9) -0.0031(9)
C207 0.0367(14) 0.0447(15) 0.0200(12) 0.0047(11) 0.0077(10) -0.0091(12)
C208 0.0346(13) 0.0422(15) 0.0270(13) -0.0063(11) 0.0149(11) -0.0162(11)
C209 0.0291(13) 0.0430(16) 0.0501(17) 0.0050(13) 0.0216(12) 0.0021(12)
C210 0.0153(10) 0.0241(11) 0.0194(11) -0.0016(9) 0.0014(8) 0.0029(8)
C211 0.0234(12) 0.0386(15) 0.0363(14) -0.0034(12) 0.0135(11) 0.0025(10)
C212 0.0238(12) 0.0557(17) 0.0248(13) 0.0060(12) -0.0002(10) 0.0113(12)
C213 0.0201(11) 0.0317(13) 0.0408(15) -0.0090(11) 0.0028(10) 0.0067(10)
C301 0.0136(9) 0.0191(10) 0.0149(10) -0.0030(8) 0.0036(8) -0.0007(8)
C302 0.0144(10) 0.0189(10) 0.0131(10) -0.0007(8) 0.0016(8) 0.0005(8)
C303 0.0147(9) 0.0172(10) 0.0132(9) -0.0044(8) 0.0042(8) -0.0018(8)
C304 0.0171(10) 0.0179(10) 0.0146(10) -0.0002(8) 0.0039(8) -0.0017(8)
C305 0.0145(10) 0.0178(10) 0.0159(10) -0.0019(8) 0.0018(8) 0.0011(8)
C306 0.0155(10) 0.0223(11) 0.0178(10) -0.0023(9) 0.0065(8) -0.0005(8)
C307 0.0242(11) 0.0287(12) 0.0212(11) -0.0064(10) 0.0081(9) -0.0019(9)
C308 0.0243(12) 0.0306(13) 0.0223(12) 0.0018(10) 0.0118(9) 0.0008(9)
C309 0.0174(11) 0.0330(13) 0.0239(12) -0.0039(10) 0.0082(9) 0.0002(9)
C310 0.0115(9) 0.0251(11) 0.0185(10) -0.0012(9) 0.0035(8) -0.0005(8)
C311 0.0153(10) 0.0314(13) 0.0270(12) -0.0055(10) 0.0000(9) -0.0026(9)
C312 0.0137(11) 0.0309(13) 0.0354(14) -0.0006(10) 0.0044(9) 0.0020(9)
C313 0.0176(11) 0.0447(15) 0.0257(12) -0.0010(11) 0.0093(9) -0.0039(10)

loop_
_atom_type_symbol
_atom_type_description
_atom_type_scat_dispersion_real
_atom_type_scat_dispersion_imag
_atom_type_scat_source
C C 0.0033 0.0016 'International Tables Vol C Tables 4.2.6.8 and 6.1.1.4'
H H 0.0000 0.0000 'International Tables Vol C Tables 4.2.6.8 and 6.1.1.4'
Sm Sm -0.1638 3.4418 'International Tables Vol C Tables 4.2.6.8 and 6.1.1.4'

loop_
_geom_angle_atom_site_label_1
_geom_angle_atom_site_label_2
_geom_angle_atom_site_label_3
_geom_angle
_geom_angle_publ_flag
C101 Sm1 C102 28.43(6) yes
C101 Sm1 C103 47.99(6) yes
C101 Sm1 C201 125.67(6) yes
C101 Sm1 C202 131.38(6) yes
C101 Sm1 C203 105.46(6) yes
C101 Sm1 C301 103.98(6) yes
C101 Sm1 C302 102.24(6) yes
C101 Sm1 C303 125.33(6) yes
C102 Sm1 C202 120.15(6) yes
C103 Sm1 C102 28.32(6) yes
C103 Sm1 C202 130.39(6) yes
C103 Sm1 C203 125.74(6) yes
C103 Sm1 C302 103.40(6) yes
C104 Sm1 C101 49.01(6) yes
C104 Sm1 C102 47.44(6) yes
C104 Sm1 C103 29.32(6) yes
C104 Sm1 C201 130.20(6) yes
C104 Sm1 C202 158.36(6) yes
C104 Sm1 C203 150.94(6) yes
C104 Sm1 C301 96.80(6) yes
C104 Sm1 C302 75.18(6) yes
C104 Sm1 C303 84.29(6) yes
C105 Sm1 C101 29.75(6) yes
C105 Sm1 C102 47.68(6) yes
C105 Sm1 C103 48.88(6) yes
C105 Sm1 C104 30.41(6) yes
C105 Sm1 C201 150.27(6) yes
C105 Sm1 C202 160.22(6) yes
C105 Sm1 C203 132.31(6) yes
C105 Sm1 C204 114.41(6) yes
C105 Sm1 C205 122.63(6) yes
C105 Sm1 C301 83.66(6) yes
C105 Sm1 C302 74.09(6) yes
C105 Sm1 C303 95.59(6) yes
C105 Sm1 C304 121.71(6) yes
C105 Sm1 C305 113.05(6) yes
C201 Sm1 C102 102.88(6) yes
C201 Sm1 C103 104.08(6) yes
C201 Sm1 C202 28.32(6) yes
C201 Sm1 C203 47.69(6) yes
C201 Sm1 C302 131.64(6) yes
C203 Sm1 C102 103.59(6) yes
C203 Sm1 C202 28.22(6) yes
C203 Sm1 C302 130.36(6) yes
C204 Sm1 C101 84.67(6) yes
C204 Sm1 C102 75.54(6) yes
C204 Sm1 C103 96.48(6) yes
C204 Sm1 C104 122.72(6) yes
C204 Sm1 C201 48.58(6) yes
C204 Sm1 C202 47.27(6) yes
C204 Sm1 C203 29.28(6) yes
C204 Sm1 C301 130.04(6) yes
C204 Sm1 C302 158.33(6) yes
C204 Sm1 C303 149.93(6) yes
C204 Sm1 C304 121.66(6) yes
C205 Sm1 C101 96.41(6) yes
C205 Sm1 C102 75.09(6) yes
C205 Sm1 C103 83.84(6) yes
C205 Sm1 C104 113.12(6) yes
C205 Sm1 C201 29.26(6) yes
C205 Sm1 C202 47.33(6) yes
C205 Sm1 C203 48.63(6) yes
C205 Sm1 C204 30.27(6) yes
C205 Sm1 C301 150.08(6) yes
C205 Sm1 C302 160.04(6) yes
C205 Sm1 C303 131.69(6) yes
C205 Sm1 C304 113.77(6) yes
C205 Sm1 C305 122.21(6) yes
C301 Sm1 C102 130.45(6) yes
C301 Sm1 C103 126.08(6) yes
C301 Sm1 C201 126.07(6) yes
C301 Sm1 C202 103.09(6) yes
C301 Sm1 C203 104.03(6) yes
C301 Sm1 C302 28.49(5) yes
C302 Sm1 C102 119.67(6) yes
C302 Sm1 C202 120.18(6) yes
C303 Sm1 C102 131.27(6) yes
C303 Sm1 C103 105.40(6) yes
C303 Sm1 C201 105.08(6) yes
C303 Sm1 C202 102.73(6) yes
C303 Sm1 C203 124.74(6) yes
C303 Sm1 C301 47.89(5) yes
C303 Sm1 C302 28.61(5) yes
C304 Sm1 C101 149.82(6) yes
C304 Sm1 C102 159.78(6) yes
C304 Sm1 C103 131.83(6) yes
C304 Sm1 C104 113.70(6) yes
C304 Sm1 C201 84.51(6) yes
C304 Sm1 C202 74.71(6) yes
C304 Sm1 C203 95.32(6) yes
C304 Sm1 C301 48.77(6) yes
C304 Sm1 C302 47.83(6) yes
C304 Sm1 C303 29.43(6) yes
C305 Sm1 C101 130.35(6) yes
C305 Sm1 C102 158.62(6) yes
C305 Sm1 C103 151.01(6) yes
C305 Sm1 C104 122.80(6) yes
C305 Sm1 C201 96.67(6) yes
C305 Sm1 C202 74.97(6) yes
C305 Sm1 C203 83.24(6) yes
C305 Sm1 C204 112.46(6) yes
C305 Sm1 C301 29.41(6) yes
C305 Sm1 C302 47.77(6) yes
C305 Sm1 C303 48.78(6) yes
C305 Sm1 C304 30.28(6) yes
C102 C101 Sm1 78.20(12) ?
C102 C101 C105 106.13(18) ?
C102 C101 C106 127.46(19) ?
C105 C101 Sm1 69.36(11) ?
C105 C101 C106 124.84(19) ?
C106 C101 Sm1 128.37(14) ?
Sm1 C102 H102 118.9 ?
C101 C102 Sm1 73.36(11) ?
C101 C102 H102 124.7 ?
C101 C102 C103 110.69(19) ?
C103 C102 Sm1 74.69(12) ?
C103 C102 H102 124.7 ?
C102 C103 Sm1 76.99(12) ?
C102 C103 C104 106.12(18) ?
C102 C103 C110 125.75(19) ?
C104 C103 Sm1 69.24(11) ?
C104 C103 C110 125.40(19) ?
C110 C103 Sm1 133.25(14) ?
Sm1 C104 H104 111.5 ?
C103 C104 Sm1 81.44(12) ?
C103 C104 H104 125.7 ?
C105 C104 Sm1 73.84(11) ?
C105 C104 C103 108.67(18) ?
C105 C104 H104 125.7 ?
Sm1 C105 H105 110.2 ?
C101 C105 Sm1 80.90(12) ?
C101 C105 H105 125.8 ?
C104 C105 Sm1 75.75(12) ?
C104 C105 C101 108.36(18) ?
C104 C105 H105 125.8 ?
C101 C106 C107 107.38(18) ?
C101 C106 C108 111.93(18) ?
C101 C106 C109 111.71(18) ?
C108 C106 C107 108.6(2) ?
C109 C106 C107 107.7(2) ?
C109 C106 C108 109.4(2) ?
C106 C107 H10A 109.5 ?
C106 C107 H10B 109.5 ?
C106 C107 H10C 109.5 ?
H10A C107 H10B 109.5 ?
H10A C107 H10C 109.5 ?
H10B C107 H10C 109.5 ?
C106 C108 H10D 109.5 ?
C106 C108 H10E 109.5 ?
C106 C108 H10F 109.5 ?
H10D C108 H10E 109.5 ?
H10D C108 H10F 109.5 ?
H10E C108 H10F 109.5 ?
C106 C109 H10G 109.5 ?
C106 C109 H10H 109.5 ?
C106 C109 H10I 109.5 ?
H10G C109 H10H 109.5 ?
H10G C109 H10I 109.5 ?
H10H C109 H10I 109.5 ?
C103 C110 C111 106.71(19) ?
C103 C110 C112 112.26(18) ?
C103 C110 C113 112.43(19) ?
C112 C110 C111 107.7(2) ?
C112 C110 C113 109.2(2) ?
C113 C110 C111 108.4(2) ?
C110 C111 H11A 109.5 ?
C110 C111 H11B 109.5 ?
C110 C111 H11C 109.5 ?
H11A C111 H11B 109.5 ?
H11A C111 H11C 109.5 ?
H11B C111 H11C 109.5 ?
C110 C112 H11D 109.5 ?
C110 C112 H11E 109.5 ?
C110 C112 H11F 109.5 ?
H11D C112 H11E 109.5 ?
H11D C112 H11F 109.5 ?
H11E C112 H11F 109.5 ?
C110 C113 H11G 109.5 ?
C110 C113 H11H 109.5 ?
C110 C113 H11I 109.5 ?
H11G C113 H11H 109.5 ?
H11G C113 H11I 109.5 ?
H11H C113 H11I 109.5 ?
C202 C201 Sm1 77.80(12) ?
C202 C201 C206 124.63(19) ?
C205 C201 Sm1 68.69(11) ?
C205 C201 C202 106.13(18) ?
C205 C201 C206 126.58(19) ?
C206 C201 Sm1 132.94(14) ?
Sm1 C202 H202 118.7 ?
C201 C202 Sm1 73.88(12) ?
C201 C202 H202 124.8 ?
C203 C202 Sm1 74.23(11) ?
C203 C202 C201 110.32(19) ?
C203 C202 H202 124.8 ?
C202 C203 Sm1 77.55(11) ?
C202 C203 C204 106.03(17) ?
C202 C203 C210 124.53(19) ?
C204 C203 Sm1 68.74(11) ?
C204 C203 C210 126.19(18) ?
C210 C203 Sm1 134.55(13) ?
Sm1 C204 H204 110.4 ?
C203 C204 Sm1 81.97(12) ?
C203 C204 H204 125.7 ?
C205 C204 Sm1 74.53(11) ?
C205 C204 C203 108.69(18) ?
C205 C204 H204 125.7 ?
Sm1 C205 H205 109.8 ?
C201 C205 Sm1 82.04(12) ?
C201 C205 H205 125.6 ?
C204 C205 Sm1 75.20(12) ?
C204 C205 C201 108.77(18) ?
C204 C205 H205 125.6 ?
C201 C206 C207 106.46(17) ?
C201 C206 C209 111.87(19) ?
C208 C206 C201 112.94(18) ?
C208 C206 C207 107.74(19) ?
C208 C206 C209 109.1(2) ?
C209 C206 C207 108.5(2) ?
C206 C207 H20A 109.5 ?
C206 C207 H20B 109.5 ?
C206 C207 H20C 109.5 ?
H20A C207 H20B 109.5 ?
H20A C207 H20C 109.5 ?
H20B C207 H20C 109.5 ?
C206 C208 H20D 109.5 ?
C206 C208 H20E 109.5 ?
C206 C208 H20F 109.5 ?
H20D C208 H20E 109.5 ?
H20D C208 H20F 109.5 ?
H20E C208 H20F 109.5 ?
C206 C209 H20G 109.5 ?
C206 C209 H20H 109.5 ?
C206 C209 H20I 109.5 ?
H20G C209 H20H 109.5 ?
H20G C209 H20I 109.5 ?
H20H C209 H20I 109.5 ?
C203 C210 C212 106.11(17) ?
C203 C210 C213 112.75(17) ?
C211 C210 C203 112.75(18) ?
C211 C210 C212 108.15(19) ?
C211 C210 C213 108.77(19) ?
C213 C210 C212 108.08(19) ?
C210 C211 H21A 109.5 ?
C210 C211 H21B 109.5 ?
C210 C211 H21C 109.5 ?
H21A C211 H21B 109.5 ?
H21A C211 H21C 109.5 ?
H21B C211 H21C 109.5 ?
C210 C212 H21D 109.5 ?
C210 C212 H21E 109.5 ?
C210 C212 H21F 109.5 ?
H21D C212 H21E 109.5 ?
H21D C212 H21F 109.5 ?
H21E C212 H21F 109.5 ?
C210 C213 H21G 109.5 ?
C210 C213 H21H 109.5 ?
C210 C213 H21I 109.5 ?
H21G C213 H21H 109.5 ?
H21G C213 H21I 109.5 ?
H21H C213 H21I 109.5 ?
C302 C301 Sm1 77.33(11) ?
C302 C301 C305 106.74(17) ?
C302 C301 C306 125.16(18) ?
C305 C301 Sm1 69.51(11) ?
C305 C301 C306 125.02(18) ?
C306 C301 Sm1 133.95(13) ?
Sm1 C302 H302 118.4 ?
C301 C302 Sm1 74.18(11) ?
C301 C302 H302 125.3 ?
C301 C302 C303 109.49(18) ?
C303 C302 Sm1 73.98(11) ?
C303 C302 H302 125.3 ?
C302 C303 Sm1 77.41(11) ?
C302 C303 C310 124.78(18) ?
C304 C303 Sm1 69.92(11) ?
C304 C303 C302 106.75(17) ?
C304 C303 C310 125.61(18) ?
C310 C303 Sm1 132.99(13) ?
Sm1 C304 H304 111.4 ?
C303 C304 Sm1 80.65(12) ?
C303 C304 H304 125.8 ?
C305 C304 Sm1 74.60(11) ?
C305 C304 C303 108.32(17) ?
C305 C304 H304 125.8 ?
Sm1 C305 H305 110.7 ?
C301 C305 Sm1 81.08(12) ?
C301 C305 H305 125.7 ?
C304 C305 Sm1 75.12(11) ?
C304 C305 C301 108.64(17) ?
C304 C305 H305 125.7 ?
C301 C306 C307 105.83(16) ?
C301 C306 C309 112.39(17) ?
C308 C306 C301 112.38(17) ?
C308 C306 C307 107.66(17) ?
C308 C306 C309 109.64(17) ?
C309 C306 C307 108.70(17) ?
C306 C307 H30A 109.5 ?
C306 C307 H30B 109.5 ?
C306 C307 H30C 109.5 ?
H30A C307 H30B 109.5 ?
H30A C307 H30C 109.5 ?
H30B C307 H30C 109.5 ?
C306 C308 H30D 109.5 ?
C306 C308 H30E 109.5 ?
C306 C308 H30F 109.5 ?
H30D C308 H30E 109.5 ?
H30D C308 H30F 109.5 ?
H30E C308 H30F 109.5 ?
C306 C309 H30G 109.5 ?
C306 C309 H30H 109.5 ?
C306 C309 H30I 109.5 ?
H30G C309 H30H 109.5 ?
H30G C309 H30I 109.5 ?
H30H C309 H30I 109.5 ?
C303 C310 C311 106.28(16) ?
C303 C310 C312 112.74(17) ?
C312 C310 C311 108.18(18) ?
C313 C310 C303 111.66(17) ?
C313 C310 C311 108.47(18) ?
C313 C310 C312 109.34(18) ?
C310 C311 H31A 109.5 ?
C310 C311 H31B 109.5 ?
C310 C311 H31C 109.5 ?
H31A C311 H31B 109.5 ?
H31A C311 H31C 109.5 ?
H31B C311 H31C 109.5 ?
C310 C312 H31D 109.5 ?
C310 C312 H31E 109.5 ?
C310 C312 H31F 109.5 ?
H31D C312 H31E 109.5 ?
H31D C312 H31F 109.5 ?
H31E C312 H31F 109.5 ?
C310 C313 H31G 109.5 ?
C310 C313 H31H 109.5 ?
C310 C313 H31I 109.5 ?
H31G C313 H31H 109.5 ?
H31G C313 H31I 109.5 ?
H31H C313 H31I 109.5 ?

loop_
_geom_bond_atom_site_label_1
_geom_bond_atom_site_label_2
_geom_bond_distance
_geom_bond_publ_flag
Sm1 C101 2.833(2) yes
Sm1 C102 2.894(2) yes
Sm1 C103 2.865(2) yes
Sm1 C104 2.709(2) yes
Sm1 C105 2.685(2) yes
Sm1 C201 2.864(2) yes
Sm1 C202 2.914(2) yes
Sm1 C203 2.872(2) yes
Sm1 C204 2.703(2) yes
Sm1 C205 2.694(2) yes
Sm1 C301 2.8477(19) yes
Sm1 C302 2.8877(19) yes
Sm1 C303 2.8439(19) yes
Sm1 C304 2.707(2) yes
Sm1 C305 2.700(2) yes
C101 C102 1.408(3) ?
C101 C105 1.423(3) ?
C101 C106 1.521(3) ?
C102 H102 0.9500 ?
C102 C103 1.409(3) ?
C103 C104 1.419(3) ?
C103 C110 1.524(3) ?
C104 H104 0.9500 ?
C104 C105 1.415(3) ?
C105 H105 0.9500 ?
C106 C107 1.536(3) ?
C106 C108 1.531(3) ?
C106 C109 1.522(3) ?
C107 H10A 0.9800 ?
C107 H10B 0.9800 ?
C107 H10C 0.9800 ?
C108 H10D 0.9800 ?
C108 H10E 0.9800 ?
C108 H10F 0.9800 ?
C109 H10G 0.9800 ?
C109 H10H 0.9800 ?
C109 H10I 0.9800 ?
C110 C111 1.542(3) ?
C110 C112 1.526(3) ?
C110 C113 1.528(3) ?
C111 H11A 0.9800 ?
C111 H11B 0.9800 ?
C111 H11C 0.9800 ?
C112 H11D 0.9800 ?
C112 H11E 0.9800 ?
C112 H11F 0.9800 ?
C113 H11G 0.9800 ?
C113 H11H 0.9800 ?
C113 H11I 0.9800 ?
C201 C202 1.414(3) ?
C201 C205 1.414(3) ?
C201 C206 1.526(3) ?
C202 H202 0.9500 ?
C202 C203 1.411(3) ?
C203 C204 1.419(3) ?
C203 C210 1.527(3) ?
C204 H204 0.9500 ?
C204 C205 1.409(3) ?
C205 H205 0.9500 ?
C206 C207 1.541(3) ?
C206 C208 1.525(3) ?
C206 C209 1.530(3) ?
C207 H20A 0.9800 ?
C207 H20B 0.9800 ?
C207 H20C 0.9800 ?
C208 H20D 0.9800 ?
C208 H20E 0.9800 ?
C208 H20F 0.9800 ?
C209 H20G 0.9800 ?
C209 H20H 0.9800 ?
C209 H20I 0.9800 ?
C210 C211 1.527(3) ?
C210 C212 1.536(3) ?
C210 C213 1.529(3) ?
C211 H21A 0.9800 ?
C211 H21B 0.9800 ?
C211 H21C 0.9800 ?
C212 H21D 0.9800 ?
C212 H21E 0.9800 ?
C212 H21F 0.9800 ?
C213 H21G 0.9800 ?
C213 H21H 0.9800 ?
C213 H21I 0.9800 ?
C301 C302 1.412(3) ?
C301 C305 1.415(3) ?
C301 C306 1.532(3) ?
C302 H302 0.9500 ?
C302 C303 1.417(3) ?
C303 C304 1.416(3) ?
C303 C310 1.528(3) ?
C304 H304 0.9500 ?
C304 C305 1.412(3) ?
C305 H305 0.9500 ?
C306 C307 1.540(3) ?
C306 C308 1.530(3) ?
C306 C309 1.532(3) ?
C307 H30A 0.9800 ?
C307 H30B 0.9800 ?
C307 H30C 0.9800 ?
C308 H30D 0.9800 ?
C308 H30E 0.9800 ?
C308 H30F 0.9800 ?
C309 H30G 0.9800 ?
C309 H30H 0.9800 ?
C309 H30I 0.9800 ?
C310 C311 1.540(3) ?
C310 C312 1.529(3) ?
C310 C313 1.525(3) ?
C311 H31A 0.9800 ?
C311 H31B 0.9800 ?
C311 H31C 0.9800 ?
C312 H31D 0.9800 ?
C312 H31E 0.9800 ?
C312 H31F 0.9800 ?
C313 H31G 0.9800 ?
C313 H31H 0.9800 ?
C313 H31I 0.9800 ?
